data_7244967
loop_
_publ_author_name
'Hu, Ji-Hong'
'Liu, Yuan-Chin'
'Liu, Yu-Hsiang'
'Chen, Jhy-Der'

_publ_section_title
;
 Structural transformations in cobalt(ii) coordination polymers
 constructed from flexible N,N&#x2032;-bis(3-pyridylmethyl)sebacoamide and
 benzene-1,3,5-tricarboxylic acid
;
_journal_name_full CrystEngComm
_journal_paper_doi 10.1039/D2CE00308B
_journal_year 2022
_chemical_formula_sum 'C62 H94 Co2 N8 O29'
_chemical_formula_weight 1533.31
_space_group_crystal_system triclinic
_space_group_IT_number 2
_space_group_name_Hall '-P 1'
_space_group_name_H-M_alt 'P -1'
_atom_sites_solution_hydrogens mixed
_audit_creation_method SHELXL-2014/7
_audit_update_record
;
2022-03-03 deposited with the CCDC.	2022-05-20 downloaded from the CCDC.
;
_cell_angle_alpha 88.056(5)
_cell_angle_beta 70.721(4)
_cell_angle_gamma 86.869(5)
_cell_formula_units_Z 2
_cell_length_a 15.0213(15)
_cell_length_b 15.7466(15)
_cell_length_c 16.7676(16)
_cell_measurement_reflns_used 9747
_cell_measurement_temperature 299(2)
_cell_measurement_theta_max 28.34
_cell_measurement_theta_min 2.77
_cell_volume 3737.6(6)
_computing_cell_refinement 'Bruker SAINT'
_computing_data_collection 'Bruker APEX2'
_computing_data_reduction 'Bruker SAINT'
_computing_molecular_graphics 'Bruker SHELXTL'
_computing_publication_material 'Bruker SHELXTL'
_computing_structure_refinement 'SHELXL-2014/7 (Sheldrick, 2014)'
_computing_structure_solution 'SHELXS-97 (Sheldrick 2008)'
_diffrn_ambient_temperature 299(2)
_diffrn_measured_fraction_theta_full 0.989
_diffrn_measured_fraction_theta_max 0.987
_diffrn_measurement_device_type 'Bruker APEX-II CCD'
_diffrn_measurement_method '\f and \w scans'
_diffrn_radiation_type MoK\a
_diffrn_radiation_wavelength 0.71073
_diffrn_reflns_av_R_equivalents 0.0409
_diffrn_reflns_av_unetI/netI 0.0512
_diffrn_reflns_Laue_measured_fraction_full 0.989
_diffrn_reflns_Laue_measured_fraction_max 0.987
_diffrn_reflns_limit_h_max 11
_diffrn_reflns_limit_h_min -18
_diffrn_reflns_limit_k_max 19
_diffrn_reflns_limit_k_min -19
_diffrn_reflns_limit_l_max 20
_diffrn_reflns_limit_l_min -20
_diffrn_reflns_number 54213
_diffrn_reflns_point_group_measured_fraction_full 0.989
_diffrn_reflns_point_group_measured_fraction_max 0.987
_diffrn_reflns_theta_full 25.242
_diffrn_reflns_theta_max 25.999
_diffrn_reflns_theta_min 1.583
_exptl_absorpt_coefficient_mu 0.529
_exptl_absorpt_correction_T_max 0.7457
_exptl_absorpt_correction_T_min 0.6247
_exptl_absorpt_correction_type multi-scan
_exptl_absorpt_process_details 'sadabs v2008/1(bruker axs, 2008)'
_exptl_crystal_colour purple
_exptl_crystal_density_diffrn 1.362
_exptl_crystal_description plate
_exptl_crystal_F_000 1616
_exptl_crystal_size_max 0.200
_exptl_crystal_size_mid 0.100
_exptl_crystal_size_min 0.100
_refine_diff_density_max 0.833
_refine_diff_density_min -0.511
_refine_diff_density_rms 0.069
_refine_ls_extinction_method none
_refine_ls_goodness_of_fit_ref 1.033
_refine_ls_hydrogen_treatment mixed
_refine_ls_matrix_type full
_refine_ls_number_parameters 945
_refine_ls_number_reflns 14499
_refine_ls_number_restraints 1
_refine_ls_restrained_S_all 1.033
_refine_ls_R_factor_all 0.0935
_refine_ls_R_factor_gt 0.0539
_refine_ls_shift/su_max 0.001
_refine_ls_shift/su_mean 0.000
_refine_ls_structure_factor_coef Fsqd
_refine_ls_weighting_details 'w=1/[\s^2^(Fo^2^)+(0.0842P)^2^+1.7868P] where P=(Fo^2^+2Fc^2^)/3'
_refine_ls_weighting_scheme calc
_refine_ls_wR_factor_gt 0.1409
_refine_ls_wR_factor_ref 0.1644
_reflns_Friedel_coverage 0.000
_reflns_number_gt 9470
_reflns_number_total 14499
_reflns_threshold_expression 'I > 2\s(I)'
_cod_data_source_file d2ce00308b2.cif
_cod_data_source_block 2
_cod_depositor_comments
;
The following automatic conversions were performed:

data item '_exptl_absorpt_correction_type' value 'multi_scan' was
changed to 'multi-scan' in accordance with the
/home/data/users/saulius/crontab/automatic-downloads/rss-feeds/RSC/lib/dictionaries/cif_core.dic
dictionary named 'cif_core.dic' version 2.4.2 last updated on
2011-04-26.

Automatic conversion script
Id: cif_fix_values 7556 2019-12-06 15:28:31Z antanas 
;
_cod_database_code 7244967
_shelx_shelxl_version_number 2014/7
_shelx_space_group_comment
; 
The symmetry employed for this shelxl refinement is uniquely defined 
by the following loop, which should always be used as a source of 
symmetry information in preference to the above space-group names. 
They are only intended as comments. 
;
_shelx_estimated_absorpt_t_min 0.902
_shelx_estimated_absorpt_t_max 0.949

loop_
_space_group_symop_operation_xyz
'x, y, z'
'-x, -y, -z'

loop_
_atom_site_label
_atom_site_type_symbol
_atom_site_fract_x
_atom_site_fract_y
_atom_site_fract_z
_atom_site_U_iso_or_equiv
_atom_site_adp_type
_atom_site_occupancy
_atom_site_site_symmetry_order
_atom_site_calc_flag
_atom_site_refinement_flags_posn
_atom_site_refinement_flags_adp
_atom_site_refinement_flags_occupancy
_atom_site_disorder_assembly
_atom_site_disorder_group
Co1 Co 0.74644(3) 0.75305(2) 0.76759(3) 0.02806(13) Uani 1 1 d . . . . .
Co2 Co 0.24749(3) 0.74869(2) 0.76356(3) 0.02913(13) Uani 1 1 d . . . . .
O1 O 0.3803(2) 0.81516(18) 0.93509(17) 0.0615(8) Uani 1 1 d . . . . .
O2 O 1.1018(2) 0.6525(2) 0.59447(18) 0.0698(9) Uani 1 1 d . . . . .
O3 O -0.1155(2) 0.6396(2) 0.93843(18) 0.0644(8) Uani 1 1 d . . . . .
O4 O 0.6016(2) 0.8540(2) 0.60547(18) 0.0676(8) Uani 1 1 d . . . . .
O5 O 0.65857(15) 0.65453(12) 0.78010(14) 0.0357(5) Uani 1 1 d . . . . .
O6 O 0.75351(18) 0.53803(14) 0.76140(18) 0.0522(7) Uani 1 1 d . . . . .
O7 O 0.63414(19) 0.26986(15) 0.71366(17) 0.0477(7) Uani 1 1 d . . . . .
O8 O 0.48326(18) 0.25825(14) 0.72578(17) 0.0490(7) Uani 1 1 d . . . . .
O9 O 0.34785(16) 0.65131(13) 0.75899(15) 0.0377(6) Uani 1 1 d . . . . .
O10 O 0.2896(2) 0.53427(15) 0.7313(2) 0.0611(8) Uani 1 1 d . . . . .
O11 O 0.14727(15) 0.84568(13) 0.76700(15) 0.0371(5) Uani 1 1 d . . . . .
O12 O 0.22104(19) 0.96357(15) 0.7699(2) 0.0590(8) Uani 1 1 d . . . . .
O13 O 0.0455(2) 1.24604(14) 0.74806(17) 0.0544(7) Uani 1 1 d . . . . .
O14 O -0.1030(2) 1.23855(17) 0.7505(2) 0.0603(8) Uani 1 1 d . . . . .
O15 O -0.2491(2) 0.97037(15) 0.7540(2) 0.0660(9) Uani 1 1 d . . . . .
O16 O -0.16421(16) 0.85074(13) 0.75311(15) 0.0388(6) Uani 1 1 d . . . . .
O17 O 0.85171(18) 0.66709(16) 0.78646(17) 0.0391(6) Uani 1 1 d . . . . .
O18 O 0.64193(19) 0.84024(16) 0.74983(18) 0.0399(6) Uani 1 1 d . . . . .
O19 O 0.33787(19) 0.83284(17) 0.78911(18) 0.0406(6) Uani 1 1 d . . . . .
O20 O 0.1610(2) 0.65924(17) 0.73479(18) 0.0403(6) Uani 1 1 d . . . . .
N1 N 0.68354(19) 0.78348(16) 0.89957(17) 0.0343(6) Uani 1 1 d . . . . .
N2 N 0.3825(3) 0.8393(3) 1.0634(2) 0.0775(12) Uani 1 1 d . . . . .
H2A H 0.3627 0.8703 1.1076 0.093 Uiso 1 1 calc DR U . . .
N3 N 0.80853(19) 0.72379(16) 0.63529(16) 0.0341(6) Uani 1 1 d . . . . .
N4 N 1.1111(2) 0.6627(2) 0.45983(19) 0.0483(8) Uani 1 1 d . . . . .
H4A H 1.1329 0.6412 0.4103 0.058 Uiso 1 1 calc R U . . .
N5 N 0.1747(2) 0.71653(16) 0.89473(17) 0.0364(6) Uani 1 1 d . . . . .
N6 N -0.1395(2) 0.6757(3) 1.0690(2) 0.0736(12) Uani 1 1 d . . . . .
H6A H -0.1664 0.6649 1.1219 0.088 Uiso 1 1 calc R U . . .
N7 N 0.31656(19) 0.77775(16) 0.63198(17) 0.0352(6) Uani 1 1 d . . . . .
N8 N 0.6196(2) 0.8477(2) 0.46918(19) 0.0495(8) Uani 1 1 d . . . . .
H8A H 0.6409 0.8709 0.4198 0.059 Uiso 1 1 calc R U . . .
C1 C 0.7323(3) 0.8123(2) 0.9460(2) 0.0442(9) Uani 1 1 d . . . . .
H1A H 0.7959 0.8222 0.9197 0.053 Uiso 1 1 calc R U . . .
C2 C 0.6928(3) 0.8278(3) 1.0307(2) 0.0561(11) Uani 1 1 d . . . . .
H2B H 0.7288 0.8480 1.0611 0.067 Uiso 1 1 calc R U . . .
C3 C 0.5988(3) 0.8131(3) 1.0699(2) 0.0557(11) Uani 1 1 d . . . . .
H3A H 0.5704 0.8233 1.1272 0.067 Uiso 1 1 calc R U . . .
C4 C 0.5472(3) 0.7831(3) 1.0237(2) 0.0489(10) Uani 1 1 d . . . . .
C5 C 0.5932(3) 0.7697(2) 0.9385(2) 0.0407(8) Uani 1 1 d . . . . .
H5A H 0.5586 0.7498 0.9067 0.049 Uiso 1 1 calc R U . . .
C6 C 0.4434(3) 0.7658(3) 1.0627(3) 0.0699(13) Uani 1 1 d . . . . .
H6B H 0.4282 0.7213 1.0313 0.084 Uiso 1 1 calc R U . . .
H6C H 0.4314 0.7451 1.1202 0.084 Uiso 1 1 calc R U . . .
C7 C 0.3561(3) 0.8606(3) 0.9967(3) 0.0544(10) Uani 1 1 d . . . . .
C8 C 0.2917(3) 0.9386(3) 1.0025(4) 0.0813(16) Uani 1 1 d . . . . .
H8B H 0.3186 0.9759 0.9542 0.098 Uiso 1 1 calc R U . . .
H8C H 0.2860 0.9693 1.0533 0.098 Uiso 1 1 calc R U . . .
C9 C 0.1947(3) 0.9139(3) 1.0044(3) 0.0566(11) Uani 1 1 d . . . . .
H9A H 0.2018 0.8784 0.9564 0.068 Uiso 1 1 calc R U . . .
H9B H 0.1664 0.8805 1.0553 0.068 Uiso 1 1 calc R U . . .
C10 C 0.1288(3) 0.9893(2) 1.0022(3) 0.0543(10) Uani 1 1 d . . . . .
H10A H 0.1577 1.0237 0.9522 0.065 Uiso 1 1 calc R U . . .
H10B H 0.1199 1.0239 1.0512 0.065 Uiso 1 1 calc R U . . .
C11 C 0.0333(3) 0.9629(2) 1.0016(2) 0.0481(9) Uani 1 1 d . . . . .
H11A H 0.0427 0.9274 0.9531 0.072 Uiso 1 1 calc R U . . .
H11B H 0.0045 0.9289 1.0520 0.072 Uiso 1 1 calc R U . . .
C12 C 0.7593(3) 0.6970(2) 0.5883(2) 0.0402(8) Uani 1 1 d . . . . .
H12A H 0.6953 0.6881 0.6143 0.048 Uiso 1 1 calc R U . . .
C13 C 0.7990(3) 0.6819(2) 0.5033(2) 0.0484(9) Uani 1 1 d . . . . .
H13A H 0.7628 0.6632 0.4725 0.058 Uiso 1 1 calc R U . . .
C14 C 0.8933(3) 0.6949(2) 0.4650(2) 0.0489(9) Uani 1 1 d . . . . .
H14A H 0.9217 0.6849 0.4076 0.059 Uiso 1 1 calc R U . . .
C15 C 0.9462(3) 0.7230(2) 0.5116(2) 0.0401(8) Uani 1 1 d . . . . .
C16 C 0.9001(2) 0.73569(19) 0.5964(2) 0.0354(8) Uani 1 1 d . . . . .
H16A H 0.9350 0.7537 0.6288 0.042 Uiso 1 1 calc R U . . .
C17 C 1.0492(3) 0.7398(2) 0.4726(2) 0.0486(9) Uani 1 1 d . . . . .
H17A H 1.0591 0.7686 0.4185 0.058 Uiso 1 1 calc R U . . .
H17B H 1.0668 0.7778 0.5087 0.058 Uiso 1 1 calc R U . . .
C18 C 1.1343(3) 0.6253(2) 0.5225(3) 0.0465(9) Uani 1 1 d . . . . .
C19 C 1.2044(3) 0.5508(3) 0.5011(3) 0.0567(11) Uani 1 1 d . . . . .
H19A H 1.2121 0.5312 0.4449 0.068 Uiso 1 1 calc R U . . .
H19B H 1.1820 0.5044 0.5410 0.068 Uiso 1 1 calc R U . . .
C20 C 1.2991(3) 0.5788(2) 0.5049(3) 0.0492(9) Uani 1 1 d . . . . .
H20A H 1.3234 0.6212 0.4607 0.059 Uiso 1 1 calc R U . . .
H20B H 1.2884 0.6055 0.5587 0.059 Uiso 1 1 calc R U . . .
C21 C 1.3730(3) 0.5066(2) 0.4945(2) 0.0480(9) Uani 1 1 d . . . . .
H21A H 1.3479 0.4628 0.5369 0.058 Uiso 1 1 calc R U . . .
H21B H 1.3864 0.4816 0.4394 0.058 Uiso 1 1 calc R U . . .
C22 C 1.4635(2) 0.5359(2) 0.5028(2) 0.0455(9) Uani 1 1 d . . . . .
H22A H 1.4493 0.5637 0.5566 0.068 Uiso 1 1 calc R U . . .
H22B H 1.4900 0.5775 0.4584 0.068 Uiso 1 1 calc R U . . .
C23 C 0.2189(3) 0.6810(2) 0.9453(2) 0.0471(9) Uani 1 1 d . . . . .
H23A H 0.2839 0.6704 0.9238 0.056 Uiso 1 1 calc R U . . .
C24 C 0.1720(3) 0.6594(3) 1.0283(3) 0.0629(12) Uani 1 1 d . . . . .
H24A H 0.2047 0.6339 1.0619 0.075 Uiso 1 1 calc R U . . .
C25 C 0.0759(3) 0.6761(3) 1.0610(3) 0.0606(12) Uani 1 1 d . . . . .
H25A H 0.0429 0.6611 1.1166 0.073 Uiso 1 1 calc R U . . .
C26 C 0.0291(3) 0.7151(2) 1.0103(2) 0.0476(10) Uani 1 1 d . . . . .
C27 C 0.0815(3) 0.7332(2) 0.9280(2) 0.0408(8) Uani 1 1 d . . . . .
H27A H 0.0503 0.7586 0.8932 0.049 Uiso 1 1 calc R U . . .
C28 C -0.0744(3) 0.7441(3) 1.0443(3) 0.0686(13) Uani 1 1 d . . . . .
H28A H -0.0840 0.7796 1.0929 0.082 Uiso 1 1 calc R U . . .
H28B H -0.0896 0.7790 1.0013 0.082 Uiso 1 1 calc R U . . .
C29 C -0.1586(3) 0.6298(3) 1.0136(3) 0.0515(10) Uani 1 1 d . . . . .
C30 C -0.2373(4) 0.5698(4) 1.0456(4) 0.097(2) Uani 1 1 d . . . . .
H30A H -0.2097 0.5124 1.0437 0.117 Uiso 1 1 calc R U . . .
H30B H -0.2712 0.5823 1.1043 0.117 Uiso 1 1 calc R U . . .
C31 C -0.3046(3) 0.5714(3) 1.0007(3) 0.0552(11) Uani 1 1 d . . . . .
H31A H -0.2695 0.5563 0.9428 0.066 Uiso 1 1 calc R U . . .
H31B H -0.3271 0.6302 0.9992 0.066 Uiso 1 1 calc R U . . .
C32 C -0.3882(3) 0.5202(3) 1.0273(3) 0.0760(15) Uani 1 1 d . . . . .
H32A H -0.3651 0.4613 1.0248 0.091 Uiso 1 1 calc R U . . .
H32B H -0.4203 0.5321 1.0865 0.091 Uiso 1 1 calc R U . . .
C33 C -0.4587(3) 0.5243(3) 0.9882(3) 0.0717(14) Uani 1 1 d . . . . .
H33A H -0.4260 0.5128 0.9290 0.108 Uiso 1 1 calc R U . . .
H33B H -0.4811 0.5834 0.9906 0.108 Uiso 1 1 calc R U . . .
C34 C 0.2687(3) 0.8043(2) 0.5803(2) 0.0389(8) Uani 1 1 d . . . . .
H34A H 0.2032 0.8102 0.6024 0.047 Uiso 1 1 calc R U . . .
C35 C 0.3120(3) 0.8232(2) 0.4965(2) 0.0466(9) Uani 1 1 d . . . . .
H35A H 0.2764 0.8411 0.4625 0.056 Uiso 1 1 calc R U . . .
C36 C 0.4085(3) 0.8155(2) 0.4633(2) 0.0445(9) Uani 1 1 d . . . . .
H36A H 0.4391 0.8294 0.4068 0.053 Uiso 1 1 calc R U . . .
C37 C 0.4604(2) 0.7868(2) 0.5146(2) 0.0378(8) Uani 1 1 d . . . . .
C38 C 0.4107(2) 0.7696(2) 0.5985(2) 0.0375(8) Uani 1 1 d . . . . .
H38A H 0.4447 0.7513 0.6337 0.045 Uiso 1 1 calc R U . . .
C39 C 0.5658(3) 0.7708(2) 0.4803(3) 0.0493(10) Uani 1 1 d . . . . .
H39A H 0.5848 0.7318 0.5185 0.059 Uiso 1 1 calc R U . . .
H39B H 0.5819 0.7432 0.4262 0.059 Uiso 1 1 calc R U . . .
C40 C 0.6363(3) 0.8821(2) 0.5333(3) 0.0457(9) Uani 1 1 d . . . . .
C41 C 0.7029(3) 0.9543(2) 0.5139(3) 0.0568(11) Uani 1 1 d . . . . .
H41A H 0.6770 0.9985 0.5552 0.068 Uiso 1 1 calc R U . . .
H41B H 0.7078 0.9784 0.4586 0.068 Uiso 1 1 calc R U . . .
C42 C 0.8004(3) 0.9258(2) 0.5149(3) 0.0512(10) Uani 1 1 d . . . . .
H42A H 0.7939 0.8960 0.5679 0.061 Uiso 1 1 calc R U . . .
H42B H 0.8278 0.8854 0.4699 0.061 Uiso 1 1 calc R U . . .
C43 C 0.8684(3) 0.9958(2) 0.5045(3) 0.0515(10) Uani 1 1 d . . . . .
H43A H 0.8740 1.0266 0.4521 0.062 Uiso 1 1 calc R U . . .
H43B H 0.8421 1.0354 0.5503 0.062 Uiso 1 1 calc R U . . .
C44 C 0.9657(3) 0.9656(2) 0.5034(3) 0.0487(9) Uani 1 1 d . . . . .
H44A H 0.9926 0.9276 0.4562 0.073 Uiso 1 1 calc R U . . .
H44B H 0.9596 0.9326 0.5548 0.073 Uiso 1 1 calc R U . . .
C45 C 0.6772(2) 0.57661(19) 0.7660(2) 0.0334(7) Uani 1 1 d . . . . .
C46 C 0.5999(2) 0.52793(18) 0.7533(2) 0.0309(7) Uani 1 1 d . . . . .
C47 C 0.6108(2) 0.44054(19) 0.7415(2) 0.0328(7) Uani 1 1 d . . . . .
H47A H 0.6671 0.4120 0.7404 0.039 Uiso 1 1 calc R U . . .
C48 C 0.5385(2) 0.39548(19) 0.7313(2) 0.0335(7) Uani 1 1 d . . . . .
C49 C 0.4554(2) 0.43856(19) 0.7312(2) 0.0330(7) Uani 1 1 d . . . . .
H49A H 0.4073 0.4087 0.7234 0.040 Uiso 1 1 calc R U . . .
C50 C 0.4436(2) 0.52573(18) 0.74252(19) 0.0302(7) Uani 1 1 d . . . . .
C51 C 0.5160(2) 0.56995(19) 0.7537(2) 0.0327(7) Uani 1 1 d . . . . .
H51A H 0.5082 0.6284 0.7614 0.039 Uiso 1 1 calc R U . . .
C52 C 0.5488(3) 0.30151(19) 0.7227(2) 0.0351(8) Uani 1 1 d . . . . .
C53 C 0.3531(2) 0.5737(2) 0.7440(2) 0.0343(7) Uani 1 1 d . . . . .
C54 C 0.1524(2) 0.9252(2) 0.7650(2) 0.0350(8) Uani 1 1 d . . . . .
C55 C 0.0675(2) 0.97612(19) 0.7583(2) 0.0320(7) Uani 1 1 d . . . . .
C56 C 0.0633(2) 1.06502(19) 0.7562(2) 0.0344(8) Uani 1 1 d . . . . .
H56A H 0.1150 1.0943 0.7574 0.041 Uiso 1 1 calc R U . . .
C57 C -0.0171(3) 1.11005(19) 0.7522(2) 0.0348(8) Uani 1 1 d . . . . .
C58 C -0.0952(2) 1.06606(19) 0.7509(2) 0.0344(8) Uani 1 1 d . . . . .
H58A H -0.1495 1.0961 0.7490 0.041 Uiso 1 1 calc R U . . .
C59 C -0.0919(2) 0.97833(18) 0.7526(2) 0.0314(7) Uani 1 1 d . . . . .
C60 C -0.0103(2) 0.93413(19) 0.7561(2) 0.0320(7) Uani 1 1 d . . . . .
H60A H -0.0081 0.8750 0.7571 0.038 Uiso 1 1 calc R U . . .
C61 C -0.0212(3) 1.2049(2) 0.7504(2) 0.0380(8) Uani 1 1 d . . . . .
C62 C -0.1753(2) 0.93004(19) 0.7527(2) 0.0349(8) Uani 1 1 d . . . . .
O21 O 0.6688(2) 0.9070(2) 0.2941(2) 0.0853(10) Uani 1 1 d . . . . .
H21C H 0.6197 0.9306 0.2868 0.102 Uiso 1 1 d R U . . .
H21D H 0.7124 0.9421 0.2840 0.102 Uiso 1 1 d R U . . .
O22 O -0.2833(3) 0.7451(2) 1.2323(2) 0.1085(13) Uani 1 1 d . . . . .
H22F H -0.3073 0.7829 1.2071 0.130 Uiso 1 1 d R U . . .
H22D H -0.2961 0.7577 1.2839 0.130 Uiso 1 1 d R U . . .
O23 O 1.0345(3) 0.4893(3) 0.7091(3) 0.1235(15) Uani 1 1 d . . . . .
H23C H 1.0521 0.5335 0.6787 0.148 Uiso 1 1 d R U . . .
H23D H 1.0817 0.4549 0.7032 0.148 Uiso 1 1 d R U . . .
O24 O 0.2175(3) 0.3887(2) 0.6956(4) 0.1450(19) Uani 1 1 d . . . . .
H24C H 0.2669 0.4162 0.6724 0.174 Uiso 1 1 d R U . . .
H24D H 0.2045 0.3875 0.7489 0.174 Uiso 1 1 d R U . . .
O25 O 0.4947(3) 1.0156(2) 0.7268(4) 0.147(2) Uani 1 1 d . . . . .
H25C H 0.5224 0.9744 0.6953 0.176 Uiso 1 1 d R U . . .
H25D H 0.4702 0.9974 0.7773 0.176 Uiso 1 1 d R U . . .
O26 O 0.0431(3) 0.5302(3) 0.8623(3) 0.1339(17) Uani 1 1 d . . . . .
H26C H 0.0677 0.4881 0.8310 0.161 Uiso 1 1 d R U . . .
H26D H 0.0596 0.5753 0.8329 0.161 Uiso 1 1 d R U . . .
O27 O 1.1202(2) 0.59751(15) 0.2835(2) 0.0716(9) Uani 1 1 d . . . . .
H27C H 1.0645 0.5844 0.3124 0.086 Uiso 1 1 d R U . . .
H27D H 1.1592 0.5562 0.2833 0.086 Uiso 1 1 d R U . . .
O28 O 0.6417(2) 0.10599(16) 0.7314(2) 0.0925(12) Uani 1 1 d . . . . .
H28C H 0.5876 0.0900 0.7341 0.111 Uiso 1 1 d R U . . .
H28D H 0.6731 0.0652 0.7455 0.111 Uiso 1 1 d R U . . .
O29 O 0.4722(6) 1.0223(4) 1.0983(6) 0.339(5) Uiso 1 1 d . . . . .
H29C H 0.4419 0.9778 1.1003 0.407 Uiso 1 1 d DR U . . .
H29D H 0.4485 1.0492 1.1441 0.407 Uiso 1 1 d R U . . .
H7C H 0.641(3) 0.217(3) 0.715(3) 0.079(15) Uiso 1 1 d . . . . .
H14C H -0.103(4) 1.287(3) 0.745(4) 0.12(2) Uiso 1 1 d . . . . .
H17C H 0.831(4) 0.615(4) 0.792(4) 0.12(2) Uiso 1 1 d . . . . .
H17D H 0.861(3) 0.664(2) 0.839(3) 0.066(14) Uiso 1 1 d . . . . .
H18C H 0.665(3) 0.886(3) 0.749(3) 0.068(15) Uiso 1 1 d . . . . .
H18D H 0.627(3) 0.845(3) 0.704(3) 0.067(15) Uiso 1 1 d . . . . .
H19C H 0.353(4) 0.824(3) 0.833(3) 0.084(18) Uiso 1 1 d . . . . .
H19D H 0.306(4) 0.884(3) 0.791(3) 0.084(16) Uiso 1 1 d . . . . .
H20C H 0.204(4) 0.615(3) 0.725(3) 0.078(16) Uiso 1 1 d . . . . .
H20D H 0.146(3) 0.662(2) 0.696(2) 0.038(12) Uiso 1 1 d . . . . .

loop_
_atom_site_aniso_label
_atom_site_aniso_U_11
_atom_site_aniso_U_22
_atom_site_aniso_U_33
_atom_site_aniso_U_23
_atom_site_aniso_U_13
_atom_site_aniso_U_12
Co1 0.0213(2) 0.0250(2) 0.0386(3) -0.00144(17) -0.01077(18) -0.00075(16)
Co2 0.0203(2) 0.0271(2) 0.0400(3) 0.00022(17) -0.01033(18) 0.00078(16)
O1 0.0530(19) 0.082(2) 0.0561(18) -0.0193(15) -0.0291(14) 0.0220(15)
O2 0.0448(19) 0.117(3) 0.0484(18) -0.0162(16) -0.0201(14) 0.0294(17)
O3 0.0471(19) 0.101(2) 0.0509(18) -0.0044(16) -0.0214(14) -0.0173(16)
O4 0.058(2) 0.099(2) 0.0551(18) 0.0127(16) -0.0290(15) -0.0296(17)
O5 0.0254(13) 0.0258(11) 0.0544(15) -0.0060(10) -0.0103(10) -0.0014(9)
O6 0.0342(16) 0.0337(13) 0.097(2) -0.0147(13) -0.0327(14) 0.0068(11)
O7 0.0440(17) 0.0270(13) 0.0752(19) -0.0053(12) -0.0252(13) 0.0089(11)
O8 0.0420(16) 0.0283(12) 0.0749(18) -0.0069(11) -0.0156(13) -0.0057(11)
O9 0.0281(13) 0.0277(12) 0.0576(15) -0.0028(10) -0.0150(11) 0.0041(9)
O10 0.0434(18) 0.0375(14) 0.120(3) -0.0088(14) -0.0504(17) 0.0019(12)
O11 0.0247(13) 0.0257(11) 0.0597(15) 0.0018(10) -0.0129(11) 0.0018(9)
O12 0.0360(16) 0.0356(14) 0.117(2) 0.0101(14) -0.0411(16) -0.0083(11)
O13 0.0545(19) 0.0310(13) 0.0778(19) -0.0033(12) -0.0203(14) -0.0105(12)
O14 0.064(2) 0.0262(14) 0.100(2) -0.0012(14) -0.0404(17) 0.0092(13)
O15 0.0410(18) 0.0317(14) 0.140(3) 0.0007(15) -0.0509(18) 0.0036(12)
O16 0.0276(13) 0.0249(11) 0.0645(16) -0.0006(10) -0.0159(11) -0.0014(9)
O17 0.0337(15) 0.0375(14) 0.0497(16) 0.0007(11) -0.0193(12) 0.0020(11)
O18 0.0361(15) 0.0367(15) 0.0520(17) -0.0008(12) -0.0219(12) 0.0024(11)
O19 0.0337(15) 0.0399(15) 0.0534(17) -0.0023(12) -0.0212(12) -0.0031(11)
O20 0.0337(16) 0.0427(15) 0.0500(18) -0.0004(12) -0.0210(13) -0.0038(11)
N1 0.0285(17) 0.0343(15) 0.0415(16) -0.0025(12) -0.0139(13) 0.0035(11)
N2 0.041(2) 0.138(4) 0.054(2) -0.039(2) -0.0182(18) 0.032(2)
N3 0.0284(16) 0.0352(15) 0.0385(16) -0.0018(12) -0.0112(12) 0.0027(11)
N4 0.0346(19) 0.067(2) 0.0387(17) -0.0128(15) -0.0074(14) 0.0158(15)
N5 0.0281(17) 0.0372(15) 0.0441(17) -0.0038(12) -0.0119(13) -0.0027(12)
N6 0.044(2) 0.136(3) 0.0387(19) 0.006(2) -0.0045(16) -0.045(2)
N7 0.0272(16) 0.0371(15) 0.0427(17) 0.0018(12) -0.0135(13) -0.0030(12)
N8 0.0364(19) 0.066(2) 0.0454(19) 0.0127(15) -0.0111(14) -0.0216(15)
C1 0.037(2) 0.047(2) 0.053(2) -0.0062(17) -0.0207(18) -0.0013(16)
C2 0.062(3) 0.066(3) 0.049(2) -0.013(2) -0.028(2) -0.001(2)
C3 0.054(3) 0.076(3) 0.036(2) -0.0065(19) -0.0145(19) 0.012(2)
C4 0.036(2) 0.066(2) 0.041(2) 0.0051(18) -0.0108(17) 0.0109(18)
C5 0.033(2) 0.051(2) 0.041(2) 0.0019(16) -0.0168(16) 0.0042(16)
C6 0.043(3) 0.118(4) 0.041(2) 0.015(2) -0.0071(19) 0.007(3)
C7 0.029(2) 0.070(3) 0.070(3) -0.018(2) -0.024(2) 0.0058(18)
C8 0.043(3) 0.083(3) 0.131(5) -0.047(3) -0.047(3) 0.022(2)
C9 0.033(2) 0.067(3) 0.071(3) -0.019(2) -0.019(2) 0.0096(18)
C10 0.031(2) 0.061(2) 0.075(3) -0.025(2) -0.0214(19) 0.0091(18)
C11 0.033(2) 0.057(2) 0.055(2) -0.0131(18) -0.0157(18) 0.0081(17)
C12 0.033(2) 0.0414(19) 0.049(2) -0.0025(16) -0.0172(17) -0.0016(15)
C13 0.054(3) 0.051(2) 0.048(2) -0.0066(17) -0.0257(19) -0.0024(18)
C14 0.048(3) 0.057(2) 0.039(2) -0.0088(17) -0.0110(18) 0.0056(18)
C15 0.034(2) 0.0398(19) 0.044(2) -0.0013(15) -0.0105(16) 0.0092(15)
C16 0.030(2) 0.0358(18) 0.041(2) -0.0008(14) -0.0135(15) 0.0040(14)
C17 0.032(2) 0.054(2) 0.053(2) 0.0027(18) -0.0064(17) 0.0068(17)
C18 0.026(2) 0.062(2) 0.053(2) -0.0039(19) -0.0157(17) 0.0058(17)
C19 0.033(2) 0.066(3) 0.075(3) -0.010(2) -0.023(2) 0.0094(18)
C20 0.034(2) 0.054(2) 0.058(2) -0.0072(18) -0.0147(18) 0.0075(17)
C21 0.029(2) 0.055(2) 0.058(2) -0.0035(18) -0.0129(17) 0.0084(16)
C22 0.027(2) 0.055(2) 0.051(2) -0.0062(17) -0.0105(17) 0.0085(16)
C23 0.039(2) 0.055(2) 0.047(2) 0.0017(17) -0.0147(18) 0.0018(17)
C24 0.065(3) 0.075(3) 0.051(3) 0.009(2) -0.024(2) 0.002(2)
C25 0.061(3) 0.073(3) 0.041(2) 0.003(2) -0.005(2) -0.014(2)
C26 0.036(2) 0.053(2) 0.050(2) -0.0151(18) -0.0056(18) -0.0135(17)
C27 0.034(2) 0.045(2) 0.045(2) -0.0046(16) -0.0126(16) -0.0038(15)
C28 0.034(2) 0.096(3) 0.068(3) -0.031(2) -0.001(2) -0.018(2)
C29 0.037(2) 0.067(3) 0.058(3) 0.015(2) -0.024(2) -0.0160(19)
C30 0.083(4) 0.115(4) 0.122(5) 0.064(4) -0.068(4) -0.065(3)
C31 0.044(3) 0.060(2) 0.069(3) 0.019(2) -0.028(2) -0.0198(19)
C32 0.060(3) 0.082(3) 0.104(4) 0.046(3) -0.050(3) -0.039(3)
C33 0.055(3) 0.087(3) 0.087(3) 0.037(3) -0.040(3) -0.039(2)
C34 0.029(2) 0.0410(19) 0.050(2) 0.0018(16) -0.0170(16) 0.0005(15)
C35 0.051(3) 0.049(2) 0.046(2) 0.0041(17) -0.0242(19) -0.0013(18)
C36 0.047(2) 0.048(2) 0.037(2) 0.0014(16) -0.0120(17) -0.0035(17)
C37 0.034(2) 0.0333(17) 0.044(2) -0.0052(15) -0.0082(16) -0.0093(14)
C38 0.030(2) 0.0415(19) 0.044(2) 0.0013(15) -0.0156(16) -0.0043(14)
C39 0.030(2) 0.055(2) 0.058(2) -0.0094(18) -0.0052(17) -0.0081(17)
C40 0.029(2) 0.051(2) 0.065(3) 0.0077(19) -0.0250(19) -0.0070(16)
C41 0.039(2) 0.048(2) 0.092(3) 0.009(2) -0.032(2) -0.0121(18)
C42 0.032(2) 0.044(2) 0.081(3) 0.0048(19) -0.0224(19) -0.0091(16)
C43 0.035(2) 0.045(2) 0.075(3) 0.0089(19) -0.0196(19) -0.0100(17)
C44 0.031(2) 0.042(2) 0.073(3) 0.0045(18) -0.0170(18) -0.0081(16)
C45 0.0275(19) 0.0303(17) 0.043(2) -0.0025(14) -0.0128(15) 0.0001(13)
C46 0.0239(18) 0.0284(16) 0.0402(19) -0.0021(13) -0.0104(14) -0.0006(13)
C47 0.0265(19) 0.0304(16) 0.042(2) -0.0021(14) -0.0125(14) 0.0025(13)
C48 0.033(2) 0.0291(16) 0.0401(19) -0.0006(13) -0.0143(15) -0.0005(13)
C49 0.0278(19) 0.0302(17) 0.044(2) -0.0003(14) -0.0165(15) -0.0012(13)
C50 0.0260(18) 0.0288(16) 0.0368(18) 0.0005(13) -0.0119(14) 0.0006(13)
C51 0.0314(19) 0.0225(15) 0.044(2) -0.0015(13) -0.0120(15) 0.0012(13)
C52 0.039(2) 0.0272(17) 0.039(2) -0.0025(13) -0.0136(15) 0.0028(15)
C53 0.029(2) 0.0318(18) 0.041(2) 0.0032(14) -0.0113(15) -0.0015(14)
C54 0.0255(19) 0.0331(18) 0.044(2) 0.0032(14) -0.0090(15) -0.0004(14)
C55 0.0283(19) 0.0290(16) 0.0382(19) 0.0016(13) -0.0102(14) -0.0013(13)
C56 0.032(2) 0.0296(17) 0.0418(19) 0.0018(14) -0.0121(15) -0.0060(14)
C57 0.043(2) 0.0257(16) 0.0367(19) -0.0002(13) -0.0139(15) -0.0009(14)
C58 0.0298(19) 0.0284(16) 0.046(2) -0.0020(14) -0.0144(15) 0.0032(13)
C59 0.0263(18) 0.0274(16) 0.0410(19) -0.0001(13) -0.0117(14) -0.0002(13)
C60 0.0310(19) 0.0226(15) 0.0430(19) -0.0006(13) -0.0132(15) -0.0009(13)
C61 0.043(2) 0.0288(17) 0.044(2) 0.0009(14) -0.0171(17) 0.0004(16)
C62 0.0281(19) 0.0289(17) 0.050(2) -0.0011(14) -0.0165(15) 0.0015(13)
O21 0.067(2) 0.082(2) 0.106(3) 0.0271(19) -0.0266(19) -0.0315(18)
O22 0.105(3) 0.114(3) 0.092(3) 0.000(2) -0.011(2) -0.009(2)
O23 0.088(3) 0.113(3) 0.170(4) 0.003(3) -0.040(3) -0.029(2)
O24 0.130(4) 0.088(3) 0.256(6) -0.007(3) -0.113(4) -0.023(3)
O25 0.093(4) 0.077(3) 0.290(7) -0.027(3) -0.088(4) 0.002(2)
O26 0.120(4) 0.108(3) 0.145(4) -0.008(3) -0.003(3) -0.011(3)
O27 0.055(2) 0.0370(15) 0.111(3) -0.0048(15) -0.0127(17) 0.0076(13)
O28 0.069(2) 0.0296(15) 0.196(4) 0.0060(18) -0.069(2) 0.0090(14)

loop_
_atom_type_symbol
_atom_type_description
_atom_type_scat_dispersion_real
_atom_type_scat_dispersion_imag
_atom_type_scat_source
C C 0.0033 0.0016 'International Tables Vol C Tables 4.2.6.8 and 6.1.1.4'
H H 0.0000 0.0000 'International Tables Vol C Tables 4.2.6.8 and 6.1.1.4'
N N 0.0061 0.0033 'International Tables Vol C Tables 4.2.6.8 and 6.1.1.4'
O O 0.0106 0.0060 'International Tables Vol C Tables 4.2.6.8 and 6.1.1.4'
Co Co 0.3494 0.9721 'International Tables Vol C Tables 4.2.6.8 and 6.1.1.4'

loop_
_geom_angle_atom_site_label_1
_geom_angle_atom_site_label_2
_geom_angle_atom_site_label_3
_geom_angle
_geom_angle_site_symmetry_1
_geom_angle_site_symmetry_3
_geom_angle_publ_flag
O16 Co1 O5 179.00(9) 1_655 . ?
O16 Co1 O18 89.83(10) 1_655 . ?
O5 Co1 O18 90.52(10) . . ?
O16 Co1 O17 89.50(10) 1_655 . ?
O5 Co1 O17 90.16(10) . . ?
O18 Co1 O17 179.13(11) . . ?
O16 Co1 N3 90.57(10) 1_655 . ?
O5 Co1 N3 88.48(9) . . ?
O18 Co1 N3 94.61(11) . . ?
O17 Co1 N3 85.94(10) . . ?
O16 Co1 N1 89.28(10) 1_655 . ?
O5 Co1 N1 91.68(10) . . ?
O18 Co1 N1 84.80(11) . . ?
O17 Co1 N1 94.65(10) . . ?
N3 Co1 N1 179.39(10) . . ?
O11 Co2 O9 179.47(9) . . ?
O11 Co2 O19 92.02(10) . . ?
O9 Co2 O19 88.28(10) . . ?
O11 Co2 O20 90.38(10) . . ?
O9 Co2 O20 89.31(10) . . ?
O19 Co2 O20 177.35(11) . . ?
O11 Co2 N7 89.21(10) . . ?
O9 Co2 N7 90.37(10) . . ?
O19 Co2 N7 86.90(11) . . ?
O20 Co2 N7 92.01(11) . . ?
O11 Co2 N5 90.64(10) . . ?
O9 Co2 N5 89.77(10) . . ?
O19 Co2 N5 95.15(11) . . ?
O20 Co2 N5 85.94(11) . . ?
N7 Co2 N5 177.95(10) . . ?
C45 O5 Co1 130.6(2) . . ?
C52 O7 H7C 117(3) . . ?
C53 O9 Co2 133.8(2) . . ?
C54 O11 Co2 131.2(2) . . ?
C61 O14 H14C 113(5) . . ?
C62 O16 Co1 133.8(2) . 1_455 ?
Co1 O17 H17C 109(4) . . ?
Co1 O17 H17D 120(3) . . ?
H17C O17 H17D 93(4) . . ?
Co1 O18 H18C 102(3) . . ?
Co1 O18 H18D 125(3) . . ?
H18C O18 H18D 100(4) . . ?
Co2 O19 H19C 118(3) . . ?
Co2 O19 H19D 102(3) . . ?
H19C O19 H19D 112(4) . . ?
Co2 O20 H20C 96(3) . . ?
Co2 O20 H20D 124(3) . . ?
H20C O20 H20D 104(4) . . ?
C5 N1 C1 117.4(3) . . ?
C5 N1 Co1 119.3(2) . . ?
C1 N1 Co1 123.3(2) . . ?
C7 N2 C6 121.2(4) . . ?
C7 N2 H2A 119.4 . . ?
C6 N2 H2A 119.4 . . ?
C16 N3 C12 117.3(3) . . ?
C16 N3 Co1 119.2(2) . . ?
C12 N3 Co1 123.5(2) . . ?
C18 N4 C17 121.7(3) . . ?
C18 N4 H4A 119.1 . . ?
C17 N4 H4A 119.1 . . ?
C23 N5 C27 117.5(3) . . ?
C23 N5 Co2 122.7(2) . . ?
C27 N5 Co2 119.8(2) . . ?
C29 N6 C28 122.2(3) . . ?
C29 N6 H6A 118.9 . . ?
C28 N6 H6A 118.9 . . ?
C38 N7 C34 117.3(3) . . ?
C38 N7 Co2 120.3(2) . . ?
C34 N7 Co2 122.4(2) . . ?
C40 N8 C39 121.5(3) . . ?
C40 N8 H8A 119.3 . . ?
C39 N8 H8A 119.3 . . ?
N1 C1 C2 122.9(4) . . ?
N1 C1 H1A 118.5 . . ?
C2 C1 H1A 118.5 . . ?
C1 C2 C3 118.7(4) . . ?
C1 C2 H2B 120.6 . . ?
C3 C2 H2B 120.6 . . ?
C4 C3 C2 119.5(4) . . ?
C4 C3 H3A 120.2 . . ?
C2 C3 H3A 120.2 . . ?
C3 C4 C5 117.5(4) . . ?
C3 C4 C6 122.3(4) . . ?
C5 C4 C6 120.2(4) . . ?
N1 C5 C4 123.9(3) . . ?
N1 C5 H5A 118.0 . . ?
C4 C5 H5A 118.0 . . ?
N2 C6 C4 113.2(4) . . ?
N2 C6 H6B 108.9 . . ?
C4 C6 H6B 108.9 . . ?
N2 C6 H6C 108.9 . . ?
C4 C6 H6C 108.9 . . ?
H6B C6 H6C 107.8 . . ?
O1 C7 N2 120.0(4) . . ?
O1 C7 C8 121.9(4) . . ?
N2 C7 C8 118.0(4) . . ?
C7 C8 C9 110.5(4) . . ?
C7 C8 H8B 109.5 . . ?
C9 C8 H8B 109.5 . . ?
C7 C8 H8C 109.5 . . ?
C9 C8 H8C 109.5 . . ?
H8B C8 H8C 108.1 . . ?
C10 C9 C8 113.5(4) . . ?
C10 C9 H9A 108.9 . . ?
C8 C9 H9A 108.9 . . ?
C10 C9 H9B 108.9 . . ?
C8 C9 H9B 108.9 . . ?
H9A C9 H9B 107.7 . . ?
C9 C10 C11 112.5(3) . . ?
C9 C10 H10A 109.1 . . ?
C11 C10 H10A 109.1 . . ?
C9 C10 H10B 109.1 . . ?
C11 C10 H10B 109.1 . . ?
H10A C10 H10B 107.8 . . ?
C11 C11 C10 113.5(4) 2_577 . ?
C11 C11 H11A 108.9 2_577 . ?
C10 C11 H11A 108.9 . . ?
C11 C11 H11B 108.9 2_577 . ?
C10 C11 H11B 108.9 . . ?
H11A C11 H11B 107.7 . . ?
N3 C12 C13 122.8(3) . . ?
N3 C12 H12A 118.6 . . ?
C13 C12 H12A 118.6 . . ?
C14 C13 C12 118.7(3) . . ?
C14 C13 H13A 120.7 . . ?
C12 C13 H13A 120.7 . . ?
C13 C14 C15 120.0(3) . . ?
C13 C14 H14A 120.0 . . ?
C15 C14 H14A 120.0 . . ?
C16 C15 C14 116.9(3) . . ?
C16 C15 C17 120.8(3) . . ?
C14 C15 C17 122.3(3) . . ?
N3 C16 C15 124.3(3) . . ?
N3 C16 H16A 117.8 . . ?
C15 C16 H16A 117.8 . . ?
N4 C17 C15 113.6(3) . . ?
N4 C17 H17A 108.8 . . ?
C15 C17 H17A 108.8 . . ?
N4 C17 H17B 108.8 . . ?
C15 C17 H17B 108.8 . . ?
H17A C17 H17B 107.7 . . ?
O2 C18 N4 120.8(3) . . ?
O2 C18 C19 121.8(4) . . ?
N4 C18 C19 117.4(3) . . ?
C18 C19 C20 108.7(3) . . ?
C18 C19 H19A 109.9 . . ?
C20 C19 H19A 109.9 . . ?
C18 C19 H19B 109.9 . . ?
C20 C19 H19B 109.9 . . ?
H19A C19 H19B 108.3 . . ?
C21 C20 C19 113.9(3) . . ?
C21 C20 H20A 108.8 . . ?
C19 C20 H20A 108.8 . . ?
C21 C20 H20B 108.8 . . ?
C19 C20 H20B 108.8 . . ?
H20A C20 H20B 107.7 . . ?
C22 C21 C20 112.3(3) . . ?
C22 C21 H21A 109.1 . . ?
C20 C21 H21A 109.1 . . ?
C22 C21 H21B 109.1 . . ?
C20 C21 H21B 109.1 . . ?
H21A C21 H21B 107.9 . . ?
C21 C22 C22 113.3(4) . 2_866 ?
C21 C22 H22A 108.9 . . ?
C22 C22 H22A 108.9 2_866 . ?
C21 C22 H22B 108.9 . . ?
C22 C22 H22B 108.9 2_866 . ?
H22A C22 H22B 107.7 . . ?
N5 C23 C24 122.4(4) . . ?
N5 C23 H23A 118.8 . . ?
C24 C23 H23A 118.8 . . ?
C23 C24 C25 119.1(4) . . ?
C23 C24 H24A 120.5 . . ?
C25 C24 H24A 120.5 . . ?
C24 C25 C26 119.4(4) . . ?
C24 C25 H25A 120.3 . . ?
C26 C25 H25A 120.3 . . ?
C27 C26 C25 117.4(4) . . ?
C27 C26 C28 120.0(4) . . ?
C25 C26 C28 122.4(4) . . ?
N5 C27 C26 124.1(4) . . ?
N5 C27 H27A 117.9 . . ?
C26 C27 H27A 117.9 . . ?
N6 C28 C26 114.7(4) . . ?
N6 C28 H28A 108.6 . . ?
C26 C28 H28A 108.6 . . ?
N6 C28 H28B 108.6 . . ?
C26 C28 H28B 108.6 . . ?
H28A C28 H28B 107.6 . . ?
O3 C29 N6 119.8(4) . . ?
O3 C29 C30 122.3(4) . . ?
N6 C29 C30 117.8(4) . . ?
C31 C30 C29 116.2(4) . . ?
C31 C30 H30A 108.2 . . ?
C29 C30 H30A 108.2 . . ?
C31 C30 H30B 108.2 . . ?
C29 C30 H30B 108.2 . . ?
H30A C30 H30B 107.4 . . ?
C30 C31 C32 122.6(4) . . ?
C30 C31 H31A 106.7 . . ?
C32 C31 H31A 106.7 . . ?
C30 C31 H31B 106.7 . . ?
C32 C31 H31B 106.7 . . ?
H31A C31 H31B 106.6 . . ?
C33 C32 C31 124.1(4) . . ?
C33 C32 H32A 106.3 . . ?
C31 C32 H32A 106.3 . . ?
C33 C32 H32B 106.3 . . ?
C31 C32 H32B 106.3 . . ?
H32A C32 H32B 106.4 . . ?
C32 C33 C33 126.1(5) . 2_467 ?
C32 C33 H33A 105.8 . . ?
C33 C33 H33A 105.8 2_467 . ?
C32 C33 H33B 105.8 . . ?
C33 C33 H33B 105.8 2_467 . ?
H33A C33 H33B 106.2 . . ?
N7 C34 C35 122.9(3) . . ?
N7 C34 H34A 118.6 . . ?
C35 C34 H34A 118.6 . . ?
C34 C35 C36 119.2(3) . . ?
C34 C35 H35A 120.4 . . ?
C36 C35 H35A 120.4 . . ?
C35 C36 C37 119.5(3) . . ?
C35 C36 H36A 120.2 . . ?
C37 C36 H36A 120.2 . . ?
C38 C37 C36 117.2(3) . . ?
C38 C37 C39 120.8(3) . . ?
C36 C37 C39 121.9(3) . . ?
N7 C38 C37 123.9(3) . . ?
N7 C38 H38A 118.1 . . ?
C37 C38 H38A 118.1 . . ?
N8 C39 C37 114.2(3) . . ?
N8 C39 H39A 108.7 . . ?
C37 C39 H39A 108.7 . . ?
N8 C39 H39B 108.7 . . ?
C37 C39 H39B 108.7 . . ?
H39A C39 H39B 107.6 . . ?
O4 C40 N8 120.9(3) . . ?
O4 C40 C41 121.5(4) . . ?
N8 C40 C41 117.6(4) . . ?
C40 C41 C42 112.3(3) . . ?
C40 C41 H41A 109.1 . . ?
C42 C41 H41A 109.1 . . ?
C40 C41 H41B 109.1 . . ?
C42 C41 H41B 109.1 . . ?
H41A C41 H41B 107.9 . . ?
C43 C42 C41 115.5(3) . . ?
C43 C42 H42A 108.4 . . ?
C41 C42 H42A 108.4 . . ?
C43 C42 H42B 108.4 . . ?
C41 C42 H42B 108.4 . . ?
H42A C42 H42B 107.5 . . ?
C44 C43 C42 114.6(3) . . ?
C44 C43 H43A 108.6 . . ?
C42 C43 H43A 108.6 . . ?
C44 C43 H43B 108.6 . . ?
C42 C43 H43B 108.6 . . ?
H43A C43 H43B 107.6 . . ?
C43 C44 C44 115.8(4) . 2_776 ?
C43 C44 H44A 108.3 . . ?
C44 C44 H44A 108.3 2_776 . ?
C43 C44 H44B 108.3 . . ?
C44 C44 H44B 108.3 2_776 . ?
H44A C44 H44B 107.4 . . ?
O6 C45 O5 125.4(3) . . ?
O6 C45 C46 118.8(3) . . ?
O5 C45 C46 115.8(3) . . ?
C51 C46 C47 119.1(3) . . ?
C51 C46 C45 120.1(3) . . ?
C47 C46 C45 120.7(3) . . ?
C48 C47 C46 120.6(3) . . ?
C48 C47 H47A 119.7 . . ?
C46 C47 H47A 119.7 . . ?
C47 C48 C49 119.5(3) . . ?
C47 C48 C52 120.4(3) . . ?
C49 C48 C52 120.0(3) . . ?
C50 C49 C48 120.6(3) . . ?
C50 C49 H49A 119.7 . . ?
C48 C49 H49A 119.7 . . ?
C49 C50 C51 119.3(3) . . ?
C49 C50 C53 121.4(3) . . ?
C51 C50 C53 119.2(3) . . ?
C50 C51 C46 120.8(3) . . ?
C50 C51 H51A 119.6 . . ?
C46 C51 H51A 119.6 . . ?
O8 C52 O7 123.4(3) . . ?
O8 C52 C48 122.6(3) . . ?
O7 C52 C48 113.9(3) . . ?
O10 C53 O9 124.8(3) . . ?
O10 C53 C50 119.0(3) . . ?
O9 C53 C50 116.3(3) . . ?
O12 C54 O11 125.0(3) . . ?
O12 C54 C55 119.0(3) . . ?
O11 C54 C55 116.0(3) . . ?
C60 C55 C56 118.5(3) . . ?
C60 C55 C54 119.3(3) . . ?
C56 C55 C54 122.1(3) . . ?
C57 C56 C55 120.6(3) . . ?
C57 C56 H56A 119.7 . . ?
C55 C56 H56A 119.7 . . ?
C56 C57 C58 119.7(3) . . ?
C56 C57 C61 120.3(3) . . ?
C58 C57 C61 120.0(3) . . ?
C59 C58 C57 120.3(3) . . ?
C59 C58 H58A 119.8 . . ?
C57 C58 H58A 119.8 . . ?
C58 C59 C60 119.2(3) . . ?
C58 C59 C62 121.1(3) . . ?
C60 C59 C62 119.7(3) . . ?
C55 C60 C59 121.6(3) . . ?
C55 C60 H60A 119.2 . . ?
C59 C60 H60A 119.2 . . ?
O13 C61 O14 123.9(3) . . ?
O13 C61 C57 122.6(3) . . ?
O14 C61 C57 113.4(3) . . ?
O15 C62 O16 125.3(3) . . ?
O15 C62 C59 118.8(3) . . ?
O16 C62 C59 115.8(3) . . ?
H21C O21 H21D 110.8 . . ?
H22F O22 H22D 110.3 . . ?
H23C O23 H23D 109.5 . . ?
H24C O24 H24D 110.1 . . ?
H25C O25 H25D 109.5 . . ?
H26C O26 H26D 107.7 . . ?
H27C O27 H27D 110.2 . . ?
H28C O28 H28D 110.1 . . ?
H29C O29 H29D 109.6 . . ?

loop_
_geom_bond_atom_site_label_1
_geom_bond_atom_site_label_2
_geom_bond_distance
_geom_bond_site_symmetry_2
_geom_bond_publ_flag
Co1 O16 2.052(2) 1_655 ?
Co1 O5 2.052(2) . ?
Co1 O18 2.117(3) . ?
Co1 O17 2.121(2) . ?
Co1 N3 2.159(3) . ?
Co1 N1 2.159(3) . ?
Co2 O11 2.073(2) . ?
Co2 O9 2.076(2) . ?
Co2 O19 2.098(2) . ?
Co2 O20 2.136(3) . ?
Co2 N7 2.151(3) . ?
Co2 N5 2.165(3) . ?
O1 C7 1.219(4) . ?
O2 C18 1.226(4) . ?
O3 C29 1.221(5) . ?
O4 C40 1.226(4) . ?
O5 C45 1.256(4) . ?
O6 C45 1.249(4) . ?
O7 C52 1.312(4) . ?
O7 H7C 0.84(4) . ?
O8 C52 1.214(4) . ?
O9 C53 1.250(4) . ?
O10 C53 1.244(4) . ?
O11 C54 1.257(4) . ?
O12 C54 1.249(4) . ?
O13 C61 1.212(4) . ?
O14 C61 1.310(4) . ?
O14 H14C 0.76(5) . ?
O15 C62 1.242(4) . ?
O16 C62 1.251(4) . ?
O16 Co1 2.052(2) 1_455 ?
O17 H17C 0.89(6) . ?
O17 H17D 0.94(4) . ?
O18 H18C 0.82(5) . ?
O18 H18D 0.86(5) . ?
O19 H19C 0.84(5) . ?
O19 H19D 0.90(5) . ?
O20 H20C 0.90(5) . ?
O20 H20D 0.75(4) . ?
N1 C5 1.323(4) . ?
N1 C1 1.336(4) . ?
N2 C7 1.330(5) . ?
N2 C6 1.433(6) . ?
N2 H2A 0.8600 . ?
N3 C16 1.334(4) . ?
N3 C12 1.337(4) . ?
N4 C18 1.323(5) . ?
N4 C17 1.465(4) . ?
N4 H4A 0.8600 . ?
N5 C23 1.332(4) . ?
N5 C27 1.339(4) . ?
N6 C29 1.308(5) . ?
N6 C28 1.451(5) . ?
N6 H6A 0.8600 . ?
N7 C38 1.339(4) . ?
N7 C34 1.340(4) . ?
N8 C40 1.321(5) . ?
N8 C39 1.465(4) . ?
N8 H8A 0.8600 . ?
C1 C2 1.371(5) . ?
C1 H1A 0.9300 . ?
C2 C3 1.376(6) . ?
C2 H2B 0.9300 . ?
C3 C4 1.372(6) . ?
C3 H3A 0.9300 . ?
C4 C5 1.384(5) . ?
C4 C6 1.515(6) . ?
C5 H5A 0.9300 . ?
C6 H6B 0.9700 . ?
C6 H6C 0.9700 . ?
C7 C8 1.507(6) . ?
C8 C9 1.519(6) . ?
C8 H8B 0.9700 . ?
C8 H8C 0.9700 . ?
C9 C10 1.509(5) . ?
C9 H9A 0.9700 . ?
C9 H9B 0.9700 . ?
C10 C11 1.518(5) . ?
C10 H10A 0.9700 . ?
C10 H10B 0.9700 . ?
C11 C11 1.509(7) 2_577 ?
C11 H11A 0.9700 . ?
C11 H11B 0.9700 . ?
C12 C13 1.374(5) . ?
C12 H12A 0.9300 . ?
C13 C14 1.373(5) . ?
C13 H13A 0.9300 . ?
C14 C15 1.383(5) . ?
C14 H14A 0.9300 . ?
C15 C16 1.377(5) . ?
C15 C17 1.502(5) . ?
C16 H16A 0.9300 . ?
C17 H17A 0.9700 . ?
C17 H17B 0.9700 . ?
C18 C19 1.502(5) . ?
C19 C20 1.533(5) . ?
C19 H19A 0.9700 . ?
C19 H19B 0.9700 . ?
C20 C21 1.518(5) . ?
C20 H20A 0.9700 . ?
C20 H20B 0.9700 . ?
C21 C22 1.510(5) . ?
C21 H21A 0.9700 . ?
C21 H21B 0.9700 . ?
C22 C22 1.513(7) 2_866 ?
C22 H22A 0.9700 . ?
C22 H22B 0.9700 . ?
C23 C24 1.377(5) . ?
C23 H23A 0.9300 . ?
C24 C25 1.377(6) . ?
C24 H24A 0.9300 . ?
C25 C26 1.380(6) . ?
C25 H25A 0.9300 . ?
C26 C27 1.373(5) . ?
C26 C28 1.518(6) . ?
C27 H27A 0.9300 . ?
C28 H28A 0.9700 . ?
C28 H28B 0.9700 . ?
C29 C30 1.499(5) . ?
C30 C31 1.445(6) . ?
C30 H30A 0.9700 . ?
C30 H30B 0.9700 . ?
C31 C32 1.463(5) . ?
C31 H31A 0.9700 . ?
C31 H31B 0.9700 . ?
C32 C33 1.416(6) . ?
C32 H32A 0.9700 . ?
C32 H32B 0.9700 . ?
C33 C33 1.429(7) 2_467 ?
C33 H33A 0.9700 . ?
C33 H33B 0.9700 . ?
C34 C35 1.370(5) . ?
C34 H34A 0.9300 . ?
C35 C36 1.371(5) . ?
C35 H35A 0.9300 . ?
C36 C37 1.388(5) . ?
C36 H36A 0.9300 . ?
C37 C38 1.382(5) . ?
C37 C39 1.506(5) . ?
C38 H38A 0.9300 . ?
C39 H39A 0.9700 . ?
C39 H39B 0.9700 . ?
C40 C41 1.511(5) . ?
C41 C42 1.514(5) . ?
C41 H41A 0.9700 . ?
C41 H41B 0.9700 . ?
C42 C43 1.511(5) . ?
C42 H42A 0.9700 . ?
C42 H42B 0.9700 . ?
C43 C44 1.507(5) . ?
C43 H43A 0.9700 . ?
C43 H43B 0.9700 . ?
C44 C44 1.511(7) 2_776 ?
C44 H44A 0.9700 . ?
C44 H44B 0.9700 . ?
C45 C46 1.500(4) . ?
C46 C51 1.389(4) . ?
C46 C47 1.390(4) . ?
C47 C48 1.388(4) . ?
C47 H47A 0.9300 . ?
C48 C49 1.389(4) . ?
C48 C52 1.486(4) . ?
C49 C50 1.386(4) . ?
C49 H49A 0.9300 . ?
C50 C51 1.389(4) . ?
C50 C53 1.512(4) . ?
C51 H51A 0.9300 . ?
C54 C55 1.504(5) . ?
C55 C60 1.385(4) . ?
C55 C56 1.398(4) . ?
C56 C57 1.387(5) . ?
C56 H56A 0.9300 . ?
C57 C58 1.400(5) . ?
C57 C61 1.491(4) . ?
C58 C59 1.379(4) . ?
C58 H58A 0.9300 . ?
C59 C60 1.394(4) . ?
C59 C62 1.500(4) . ?
C60 H60A 0.9300 . ?
O21 H21C 0.8502 . ?
O21 H21D 0.8501 . ?
O22 H22F 0.8500 . ?
O22 H22D 0.8501 . ?
O23 H23C 0.8498 . ?
O23 H23D 0.8500 . ?
O24 H24C 0.8500 . ?
O24 H24D 0.8498 . ?
O25 H25C 0.8500 . ?
O25 H25D 0.8500 . ?
O26 H26C 0.8498 . ?
O26 H26D 0.8498 . ?
O27 H27C 0.8499 . ?
O27 H27D 0.8500 . ?
O28 H28C 0.8501 . ?
O28 H28D 0.8500 . ?
O29 H29C 0.8501 . ?
O29 H29D 0.8500 . ?
